data_2020303
loop_
_publ_author_name
'Bustos, Carlos'
'Alvarez-Thon, Luis'
'Baggio, Ricardo'

_publ_section_title
;
 Structural aspects of two \a-dihydrazones displaying a complete survey of
 intermolecular interactions
;
_journal_coeditor_code FP3020
_journal_issue 12
_journal_name_full 'Acta Crystallographica Section C'
_journal_page_first
;
;
_journal_paper_doi 10.1107/S2053229615021944
_journal_volume 71
_journal_year 2015
_chemical_formula_iupac 'C15 H14 N6 O4'
_chemical_formula_moiety 'C15 H14 N6 O4'
_chemical_formula_sum 'C15 H14 N6 O4'
_chemical_formula_weight 342.32
_chemical_name_systematic (2'<i>E</i>,2'<i>E</i>)-2,2'-(Propane-1,2-diylidene)bis[1-(2-nitrophenyl)hydrazine]
_space_group_crystal_system monoclinic
_space_group_IT_number 14
_space_group_name_Hall '-P 2ybc'
_space_group_name_H-M_alt 'P 1 21/c 1'
_symmetry_space_group_name_Hall '-P 2ybc'
_symmetry_space_group_name_H-M 'P 1 21/c 1'
_atom_sites_solution_hydrogens mixed
_audit_creation_method SHELXL-2014/6
_cell_angle_alpha 90
_cell_angle_beta 90.05(3)
_cell_angle_gamma 90
_cell_formula_units_Z 4
_cell_length_a 7.9382(16)
_cell_length_b 7.3484(15)
_cell_length_c 25.847(5)
_cell_measurement_reflns_used 2932
_cell_measurement_temperature 150(2)
_cell_measurement_theta_max 25.83
_cell_measurement_theta_min 2.87
_cell_volume 1507.7(5)
_computing_cell_refinement
;
SAINT (Bruker, 2002)
;
_computing_data_collection
;
SMART (Bruker, 2001)
;
_computing_data_reduction
;
SAINT (Bruker, 2002)
;
_computing_molecular_graphics
;
SHELXTL (Sheldrick, 2008)
;
_computing_publication_material
;
SHELXTL (Sheldrick, 2008), PLATON (Spek, 2009) and
Mercury (Macrae <i>et al.</i>,  2006)
;
_computing_structure_refinement
;
SHELXL2014 Sheldrick, 2015)
;
_computing_structure_solution
;
SHELXS97 (Sheldrick, 2008)
;
_diffrn_ambient_temperature 150(2)
_diffrn_measured_fraction_theta_full 0.999
_diffrn_measured_fraction_theta_max 0.939
_diffrn_measurement_device_type 'Bruker SMART CCD area-detector'
_diffrn_measurement_method 'CCD rotation images, thin slices'
_diffrn_radiation_type MoK\a
_diffrn_radiation_wavelength 0.71073
_diffrn_reflns_av_R_equivalents 0.0391
_diffrn_reflns_limit_h_max 10
_diffrn_reflns_limit_h_min -10
_diffrn_reflns_limit_k_max 9
_diffrn_reflns_limit_k_min -9
_diffrn_reflns_limit_l_max 33
_diffrn_reflns_limit_l_min -33
_diffrn_reflns_number 12121
_diffrn_reflns_theta_full 26.000
_diffrn_reflns_theta_max 27.873
_diffrn_reflns_theta_min 1.576
_exptl_absorpt_coefficient_mu 0.114
_exptl_absorpt_correction_T_max 0.99
_exptl_absorpt_correction_T_min 0.95
_exptl_absorpt_correction_type multi-scan
_exptl_absorpt_process_details
;
(SADABS in SAINT-NT; Bruker, 2002)
;
_exptl_crystal_colour Red
_exptl_crystal_density_diffrn 1.508
_exptl_crystal_description Polyhedron
_exptl_crystal_F_000 712
_exptl_crystal_size_max 0.31
_exptl_crystal_size_mid 0.14
_exptl_crystal_size_min 0.08
_refine_diff_density_max 0.292
_refine_diff_density_min -0.180
_refine_ls_extinction_method none
_refine_ls_goodness_of_fit_ref 0.866
_refine_ls_hydrogen_treatment mixed
_refine_ls_matrix_type full
_refine_ls_number_parameters 233
_refine_ls_number_reflns 3365
_refine_ls_number_restraints 2
_refine_ls_restrained_S_all 0.866
_refine_ls_R_factor_all 0.0609
_refine_ls_R_factor_gt 0.0377
_refine_ls_shift/su_max 0.001
_refine_ls_shift/su_mean 0.000
_refine_ls_structure_factor_coef Fsqd
_refine_ls_weighting_details 'w=1/[\s^2^(Fo^2^)+(0.0516P)^2^] where P=(Fo^2^+2Fc^2^)/3'
_refine_ls_weighting_scheme calc
_refine_ls_wR_factor_gt 0.0865
_refine_ls_wR_factor_ref 0.0917
_reflns_number_gt 2175
_reflns_number_total 3365
_reflns_threshold_expression 'I > 2\s(I)'
_cod_data_source_file fp3020sup1.cif
_cod_data_source_block I
_cod_database_code 2020303
_shelx_space_group_comment
;
The symmetry employed for this shelxl refinement is uniquely defined
by the following loop, which should always be used as a source of
symmetry information in preference to the above space-group names.
They are only intended as comments.
;
_shelxl_version_number 2014/6

loop_
_space_group_symop_operation_xyz
'x, y, z'
'-x, y+1/2, -z+1/2'
'-x, -y, -z'
'x, -y-1/2, z-1/2'

loop_
_atom_site_type_symbol
_atom_site_label
_atom_site_fract_x
_atom_site_fract_y
_atom_site_fract_z
_atom_site_U_iso_or_equiv
_atom_site_adp_type
_atom_site_calc_flag
_atom_site_occupancy
O O1 0.30892(12) 0.20393(13) 0.26910(4) 0.0347(3) Uani d 1
O O2 0.49328(15) 0.41876(16) 0.26383(4) 0.0471(3) Uani d 1
O O3 1.11253(13) 1.39299(13) 0.47028(4) 0.0333(3) Uani d 1
O O4 1.22167(13) 1.66213(14) 0.46602(4) 0.0381(3) Uani d 1
N N1 0.60264(15) 0.57642(16) 0.34966(4) 0.0270(3) Uani d 1
H H1N 0.5994(18) 0.5906(19) 0.3166(3) 0.032 Uiso d 1
N N2 0.68109(14) 0.70148(15) 0.38056(4) 0.0255(3) Uani d 1
N N3 0.86691(14) 1.12670(15) 0.36312(4) 0.0251(3) Uani d 1
N N4 0.95062(15) 1.25696(15) 0.39075(4) 0.0251(3) Uani d 1
H H4N 0.9728(17) 1.2425(19) 0.4227(4) 0.030 Uiso d 1
N N5 0.41343(15) 0.30492(16) 0.28948(4) 0.0291(3) Uani d 1
N N6 1.14979(15) 1.53197(16) 0.44560(4) 0.0272(3) Uani d 1
C C1 0.53689(16) 0.42342(18) 0.37167(5) 0.0230(3) Uani d 1
C C2 0.44424(17) 0.29060(18) 0.34426(5) 0.0246(3) Uani d 1
C C3 0.37566(17) 0.13959(19) 0.36908(6) 0.0298(3) Uani d 1
H H3A 0.3147 0.0547 0.3500 0.036 Uiso calc 1
C C4 0.39677(19) 0.11451(19) 0.42111(6) 0.0331(4) Uani d 1
H H4A 0.3513 0.0132 0.4375 0.040 Uiso calc 1
C C5 0.48780(18) 0.24393(19) 0.44908(6) 0.0312(4) Uani d 1
H H5 0.5026 0.2282 0.4845 0.037 Uiso calc 1
C C6 0.55555(17) 0.39336(18) 0.42543(5) 0.0275(3) Uani d 1
H H6 0.6153 0.4772 0.4452 0.033 Uiso calc 1
C C7 0.73489(17) 0.84686(18) 0.35836(5) 0.0259(3) Uani d 1
H H7 0.7187 0.8640 0.3231 0.031 Uiso calc 1
C C8 0.82108(17) 0.98371(18) 0.38888(5) 0.0243(3) Uani d 1
C C9 1.01205(16) 1.40734(17) 0.36605(5) 0.0214(3) Uani d 1
C C10 1.10995(16) 1.54146(18) 0.39096(5) 0.0228(3) Uani d 1
C C11 1.17754(18) 1.68724(19) 0.36358(5) 0.0295(4) Uani d 1
H H11 1.2431 1.7730 0.3807 0.035 Uiso calc 1
C C12 1.1485(2) 1.7056(2) 0.31161(6) 0.0351(4) Uani d 1
H H12 1.1958 1.8016 0.2932 0.042 Uiso calc 1
C C13 1.04659(19) 1.5778(2) 0.28672(6) 0.0316(4) Uani d 1
H H13 1.0241 1.5908 0.2516 0.038 Uiso calc 1
C C14 0.97949(17) 1.43429(18) 0.31305(5) 0.0264(3) Uani d 1
H H14 0.9106 1.3523 0.2956 0.032 Uiso calc 1
C C15 0.85593(19) 0.9528(2) 0.44505(5) 0.0317(4) Uani d 1
H H15A 0.9751 0.9402 0.4503 0.048 Uiso calc 1
H H15B 0.8000 0.8438 0.4562 0.048 Uiso calc 1
H H15C 0.8151 1.0544 0.4647 0.048 Uiso calc 1

loop_
_atom_site_aniso_label
_atom_site_aniso_U_11
_atom_site_aniso_U_22
_atom_site_aniso_U_33
_atom_site_aniso_U_12
_atom_site_aniso_U_13
_atom_site_aniso_U_23
O1 0.0361(6) 0.0309(6) 0.0372(6) -0.0059(5) -0.0092(5) -0.0081(5)
O2 0.0625(8) 0.0463(7) 0.0324(6) -0.0254(6) -0.0032(6) 0.0022(5)
O3 0.0467(7) 0.0246(6) 0.0285(6) -0.0060(5) -0.0045(5) 0.0039(5)
O4 0.0490(7) 0.0298(6) 0.0357(6) -0.0132(5) -0.0118(5) -0.0052(5)
N1 0.0309(7) 0.0229(6) 0.0271(6) -0.0067(5) -0.0037(5) -0.0018(5)
N2 0.0247(6) 0.0207(6) 0.0311(7) -0.0032(5) -0.0024(5) -0.0037(5)
N3 0.0264(7) 0.0204(6) 0.0285(6) -0.0040(5) -0.0029(5) -0.0032(5)
N4 0.0315(7) 0.0213(6) 0.0224(6) -0.0053(5) -0.0038(5) -0.0009(5)
N5 0.0316(7) 0.0245(7) 0.0313(7) -0.0028(5) -0.0036(6) -0.0047(5)
N6 0.0298(7) 0.0241(7) 0.0276(7) -0.0022(5) -0.0043(5) -0.0014(5)
C1 0.0204(7) 0.0190(7) 0.0295(8) 0.0008(6) 0.0008(6) -0.0020(6)
C2 0.0241(8) 0.0229(8) 0.0267(8) 0.0010(6) -0.0014(6) -0.0026(6)
C3 0.0299(8) 0.0230(8) 0.0366(9) -0.0055(6) -0.0044(7) -0.0044(7)
C4 0.0372(9) 0.0242(8) 0.0379(9) -0.0089(7) 0.0010(7) 0.0021(7)
C5 0.0334(9) 0.0321(9) 0.0281(8) -0.0036(7) -0.0010(6) 0.0011(7)
C6 0.0271(8) 0.0235(8) 0.0320(8) -0.0031(6) -0.0029(6) -0.0057(6)
C7 0.0271(8) 0.0235(8) 0.0270(8) -0.0009(6) -0.0027(6) -0.0005(6)
C8 0.0235(8) 0.0199(7) 0.0294(8) 0.0001(6) 0.0003(6) -0.0006(6)
C9 0.0208(7) 0.0174(7) 0.0260(7) 0.0015(6) 0.0014(6) -0.0016(6)
C10 0.0232(7) 0.0207(7) 0.0245(7) 0.0014(6) -0.0019(6) -0.0012(6)
C11 0.0329(9) 0.0219(8) 0.0337(9) -0.0066(6) -0.0048(7) -0.0008(6)
C12 0.0440(10) 0.0254(8) 0.0358(9) -0.0086(7) -0.0018(7) 0.0055(7)
C13 0.0407(9) 0.0292(8) 0.0250(8) -0.0015(7) -0.0039(7) 0.0021(6)
C14 0.0288(8) 0.0217(7) 0.0288(8) -0.0006(6) -0.0028(6) -0.0035(6)
C15 0.0408(9) 0.0252(8) 0.0291(8) -0.0069(7) -0.0059(7) 0.0001(6)

loop_
_atom_type_symbol
_atom_type_description
_atom_type_scat_dispersion_real
_atom_type_scat_dispersion_imag
_atom_type_scat_source
C C 0.0033 0.0016 'International Tables Vol C Tables 4.2.6.8 and 6.1.1.4'
H H 0.0000 0.0000 'International Tables Vol C Tables 4.2.6.8 and 6.1.1.4'
N N 0.0061 0.0033 'International Tables Vol C Tables 4.2.6.8 and 6.1.1.4'
O O 0.0106 0.0060 'International Tables Vol C Tables 4.2.6.8 and 6.1.1.4'

loop_
_geom_angle_atom_site_label_1
_geom_angle_atom_site_label_2
_geom_angle_atom_site_label_3
_geom_angle
C1 N1 N2 118.98(11)
C1 N1 H1N 120.2(10)
N2 N1 H1N 120.7(10)
C7 N2 N1 116.67(12)
C8 N3 N4 115.84(11)
C9 N4 N3 119.74(11)
C9 N4 H4N 118.7(10)
N3 N4 H4N 121.3(10)
O1 N5 O2 121.46(12)
O1 N5 C2 119.35(12)
O2 N5 C2 119.19(12)
O4 N6 O3 121.98(11)
O4 N6 C10 118.74(11)
O3 N6 C10 119.28(11)
N1 C1 C2 124.03(12)
N1 C1 C6 119.91(12)
C2 C1 C6 116.03(12)
C3 C2 C1 121.55(13)
C3 C2 N5 116.41(12)
C1 C2 N5 122.04(12)
C4 C3 C2 120.84(13)
C4 C3 H3A 119.6
C2 C3 H3A 119.6
C3 C4 C5 118.71(14)
C3 C4 H4A 120.6
C5 C4 H4A 120.6
C6 C5 C4 121.28(14)
C6 C5 H5 119.4
C4 C5 H5 119.4
C5 C6 C1 121.58(13)
C5 C6 H6 119.2
C1 C6 H6 119.2
N2 C7 C8 119.36(13)
N2 C7 H7 120.3
C8 C7 H7 120.3
N3 C8 C7 114.54(12)
N3 C8 C15 124.77(12)
C7 C8 C15 120.66(12)
N4 C9 C14 120.20(12)
N4 C9 C10 123.28(12)
C14 C9 C10 116.52(12)
C11 C10 C9 121.22(12)
C11 C10 N6 116.67(12)
C9 C10 N6 122.08(12)
C12 C11 C10 120.66(13)
C12 C11 H11 119.7
C10 C11 H11 119.7
C11 C12 C13 118.87(14)
C11 C12 H12 120.6
C13 C12 H12 120.6
C14 C13 C12 121.10(14)
C14 C13 H13 119.5
C12 C13 H13 119.5
C13 C14 C9 121.53(13)
C13 C14 H14 119.2
C9 C14 H14 119.2
C8 C15 H15A 109.5
C8 C15 H15B 109.5
H15A C15 H15B 109.5
C8 C15 H15C 109.5
H15A C15 H15C 109.5
H15B C15 H15C 109.5

loop_
_geom_bond_atom_site_label_1
_geom_bond_atom_site_label_2
_geom_bond_distance
O1 N5 1.2312(14)
O2 N5 1.2416(15)
O3 N6 1.2400(14)
O4 N6 1.2322(14)
N1 C1 1.3641(17)
N1 N2 1.3673(15)
N1 H1N 0.861(8)
N2 C7 1.2859(17)
N3 C8 1.2962(16)
N3 N4 1.3664(15)
N4 C9 1.3664(17)
N4 H4N 0.852(8)
N5 C2 1.4407(17)
N6 C10 1.4488(17)
C1 C2 1.4122(18)
C1 C6 1.4145(19)
C2 C3 1.3927(19)
C3 C4 1.368(2)
C3 H3A 0.9300
C4 C5 1.3959(19)
C4 H4A 0.9300
C5 C6 1.3672(19)
C5 H5 0.9300
C6 H6 0.9300
C7 C8 1.4495(19)
C7 H7 0.9300
C8 C15 1.4950(19)
C9 C14 1.4078(18)
C9 C10 1.4103(18)
C10 C11 1.3917(19)
C11 C12 1.369(2)
C11 H11 0.9300
C12 C13 1.396(2)
C12 H12 0.9300
C13 C14 1.3639(19)
C13 H13 0.9300
C14 H14 0.9300
C15 H15A 0.9600
C15 H15B 0.9600
C15 H15C 0.9600

_cod_database_fobs_code 2020303
